data_1553035
loop_
_publ_author_name
'Zhu, Jian-Bo'
'Chen, Hao'
'Liao, Saihu'
'Li, Yu-Xue'
'Tang, Yong'

_publ_section_title
;
 A sidearm-assisted phosphine for catalytic ylide intramolecular
 cyclopropanation
;
_journal_issue 9
_journal_name_full 'Org. Chem. Front.'
_journal_page_first 1035
_journal_paper_doi 10.1039/C4QO00232F
_journal_volume 1
_journal_year 2014
_chemical_formula_sum 'C29 H30 Br Cl2 P'
_chemical_formula_weight 560.31
_space_group_crystal_system monoclinic
_space_group_IT_number 14
_space_group_name_Hall '-P 2yn'
_space_group_name_H-M_alt 'P 1 21/n 1'
_atom_sites_solution_hydrogens geom
_audit_creation_method SHELXL-2013
_cell_angle_alpha 90
_cell_angle_beta 94.929(2)
_cell_angle_gamma 90
_cell_formula_units_Z 4
_cell_length_a 9.9037(7)
_cell_length_b 21.1560(15)
_cell_length_c 12.9480(10)
_cell_measurement_reflns_used 2993
_cell_measurement_temperature 293(2)
_cell_measurement_theta_max 44.316
_cell_measurement_theta_min 4.555
_cell_volume 2702.9(3)
_computing_cell_refinement 'Bruker SMART'
_computing_data_collection 'Bruker SMART'
_computing_data_reduction 'Bruker SHELXTL'
_computing_molecular_graphics 'Bruker SHELXTL'
_computing_publication_material 'Bruker SHELXTL'
_computing_structure_refinement 'SHELXL-2013 (Sheldrick, 2013)'
_computing_structure_solution 'Bruker SHELXTL'
_diffrn_ambient_temperature 293(2)
_diffrn_measured_fraction_theta_full 1.000
_diffrn_measured_fraction_theta_max 1.000
_diffrn_measurement_device_type 'CCD area detector'
_diffrn_measurement_method 'phi and omega scans'
_diffrn_radiation_type MoK\a
_diffrn_radiation_wavelength 0.71073
_diffrn_reflns_av_R_equivalents 0.0409
_diffrn_reflns_av_unetI/netI 0.0488
_diffrn_reflns_Laue_measured_fraction_full 1.000
_diffrn_reflns_Laue_measured_fraction_max 1.000
_diffrn_reflns_limit_h_max 12
_diffrn_reflns_limit_h_min -12
_diffrn_reflns_limit_k_max 21
_diffrn_reflns_limit_k_min -26
_diffrn_reflns_limit_l_max 15
_diffrn_reflns_limit_l_min -15
_diffrn_reflns_number 16265
_diffrn_reflns_point_group_measured_fraction_full 1.000
_diffrn_reflns_point_group_measured_fraction_max 1.000
_diffrn_reflns_theta_full 25.242
_diffrn_reflns_theta_max 25.999
_diffrn_reflns_theta_min 1.849
_exptl_absorpt_coefficient_mu 1.793
_exptl_absorpt_correction_T_max 0.7456
_exptl_absorpt_correction_T_min 0.6693
_exptl_absorpt_correction_type multi-scan
_exptl_absorpt_process_details sadabs
_exptl_crystal_colour colorless
_exptl_crystal_density_diffrn 1.377
_exptl_crystal_description prismatic
_exptl_crystal_F_000 1152
_exptl_crystal_size_max 0.211
_exptl_crystal_size_mid 0.175
_exptl_crystal_size_min 0.123
_refine_diff_density_max 0.665
_refine_diff_density_min -0.517
_refine_diff_density_rms 0.072
_refine_ls_extinction_method none
_refine_ls_goodness_of_fit_ref 1.035
_refine_ls_hydrogen_treatment constr
_refine_ls_matrix_type full
_refine_ls_number_parameters 299
_refine_ls_number_reflns 5306
_refine_ls_number_restraints 0
_refine_ls_restrained_S_all 1.035
_refine_ls_R_factor_all 0.0789
_refine_ls_R_factor_gt 0.0524
_refine_ls_shift/su_max 0.000
_refine_ls_shift/su_mean 0.000
_refine_ls_structure_factor_coef Fsqd
_refine_ls_weighting_details 'w=1/[\s^2^(Fo^2^)+(0.0788P)^2^+0.9235P] where P=(Fo^2^+2Fc^2^)/3'
_refine_ls_weighting_scheme calc
_refine_ls_wR_factor_gt 0.1340
_refine_ls_wR_factor_ref 0.1490
_reflns_Friedel_coverage 0.000
_reflns_number_gt 3734
_reflns_number_total 5306
_reflns_threshold_expression 'I > 2\s(I)'
_cod_data_source_file c4qo00232f2.cif
_cod_data_source_block cd214116
_cod_original_sg_symbol_H-M 'P 21/n'
_cod_database_code 1553035
_shelx_space_group_comment
; 
The symmetry employed for this shelxl refinement is uniquely defined 
by the following loop, which should always be used as a source of 
symmetry information in preference to the above space-group names. 
They are only intended as comments. 
;
_shelxl_version_number 2013-4

loop_
_space_group_symop_operation_xyz
'x, y, z'
'-x+1/2, y+1/2, -z+1/2'
'-x, -y, -z'
'x-1/2, -y-1/2, z-1/2'

loop_
_atom_site_label
_atom_site_type_symbol
_atom_site_fract_x
_atom_site_fract_y
_atom_site_fract_z
_atom_site_U_iso_or_equiv
_atom_site_adp_type
_atom_site_occupancy
_atom_site_site_symmetry_order
_atom_site_calc_flag
_atom_site_refinement_flags_posn
_atom_site_refinement_flags_adp
Br1 Br 0.78878(4) 0.09896(2) 0.86783(3) 0.05995(17) Uani 1 1 d . .
Cl1 Cl 0.43689(19) 0.19310(9) 0.32289(16) 0.1204(6) Uani 1 1 d . .
Cl2 Cl 0.58974(18) 0.27458(10) 0.20041(16) 0.1303(7) Uani 1 1 d . .
P1 P 0.51645(8) 0.40553(4) 0.69827(7) 0.0365(2) Uani 1 1 d . .
C1 C 0.6278(3) 0.42014(16) 0.8143(3) 0.0406(8) Uani 1 1 d . .
C2 C 0.7436(4) 0.45472(18) 0.8030(3) 0.0503(9) Uani 1 1 d . .
H2 H 0.7615 0.4691 0.7377 0.060 Uiso 1 1 calc R U
C3 C 0.8342(4) 0.4683(2) 0.8887(3) 0.0597(11) Uani 1 1 d . .
H3 H 0.9121 0.4918 0.8808 0.072 Uiso 1 1 calc R U
C4 C 0.8073(4) 0.4467(2) 0.9841(3) 0.0614(11) Uani 1 1 d . .
H4 H 0.8684 0.4545 1.0414 0.074 Uiso 1 1 calc R U
C5 C 0.6903(4) 0.41359(19) 0.9960(3) 0.0572(10) Uani 1 1 d . .
H5 H 0.6734 0.3997 1.0619 0.069 Uiso 1 1 calc R U
C6 C 0.5964(4) 0.40016(16) 0.9129(3) 0.0465(8) Uani 1 1 d . .
C7 C 0.4666(4) 0.36703(19) 0.9360(3) 0.0549(10) Uani 1 1 d . .
H7A H 0.4155 0.3565 0.8710 0.066 Uiso 1 1 calc R U
H7B H 0.4895 0.3278 0.9721 0.066 Uiso 1 1 calc R U
C8 C 0.3781(6) 0.4063(2) 1.0009(5) 0.0944(19) Uani 1 1 d . .
H8A H 0.3589 0.4464 0.9666 0.113 Uiso 1 1 calc R U
H8B H 0.4272 0.4149 1.0675 0.113 Uiso 1 1 calc R U
C9 C 0.2442(6) 0.3735(2) 1.0185(5) 0.0968(19) Uani 1 1 d . .
H9A H 0.1938 0.3661 0.9529 0.145 Uiso 1 1 calc R U
H9B H 0.1923 0.3999 1.0606 0.145 Uiso 1 1 calc R U
H9C H 0.2626 0.3338 1.0530 0.145 Uiso 1 1 calc R U
C10 C 0.5855(3) 0.43267(16) 0.5805(3) 0.0405(8) Uani 1 1 d . .
H10A H 0.5140 0.4304 0.5245 0.049 Uiso 1 1 calc R U
H10B H 0.6096 0.4769 0.5897 0.049 Uiso 1 1 calc R U
C11 C 0.7078(4) 0.39809(16) 0.5460(3) 0.0432(8) Uani 1 1 d . .
C12 C 0.6963(5) 0.33845(19) 0.5026(3) 0.0617(11) Uani 1 1 d . .
H12 H 0.6128 0.3181 0.4973 0.074 Uiso 1 1 calc R U
C13 C 0.8076(6) 0.3089(2) 0.4671(4) 0.0810(15) Uani 1 1 d . .
H13 H 0.7988 0.2686 0.4384 0.097 Uiso 1 1 calc R U
C14 C 0.9322(6) 0.3388(3) 0.4740(4) 0.0823(16) Uani 1 1 d . .
H14 H 1.0075 0.3184 0.4515 0.099 Uiso 1 1 calc R U
C15 C 0.9443(4) 0.3989(3) 0.5142(3) 0.0703(13) Uani 1 1 d . .
H15 H 1.0274 0.4196 0.5174 0.084 Uiso 1 1 calc R U
C16 C 0.8325(4) 0.4287(2) 0.5500(3) 0.0543(10) Uani 1 1 d . .
H16 H 0.8410 0.4694 0.5769 0.065 Uiso 1 1 calc R U
C17 C 0.4822(3) 0.32253(15) 0.6822(3) 0.0385(7) Uani 1 1 d . .
C18 C 0.3866(4) 0.30310(17) 0.6042(3) 0.0473(8) Uani 1 1 d . .
H18 H 0.3342 0.3327 0.5657 0.057 Uiso 1 1 calc R U
C19 C 0.3698(4) 0.2395(2) 0.5843(3) 0.0599(11) Uani 1 1 d . .
H19 H 0.3055 0.2261 0.5324 0.072 Uiso 1 1 calc R U
C20 C 0.4476(5) 0.19567(19) 0.6407(4) 0.0647(12) Uani 1 1 d . .
H20 H 0.4356 0.1528 0.6266 0.078 Uiso 1 1 calc R U
C21 C 0.5424(4) 0.21470(18) 0.7174(3) 0.0604(11) Uani 1 1 d . .
H21 H 0.5944 0.1847 0.7554 0.073 Uiso 1 1 calc R U
C22 C 0.5613(4) 0.27810(16) 0.7386(3) 0.0465(8) Uani 1 1 d . .
H22 H 0.6265 0.2910 0.7903 0.056 Uiso 1 1 calc R U
C23 C 0.3634(3) 0.45001(16) 0.7089(3) 0.0395(7) Uani 1 1 d . .
C24 C 0.3730(4) 0.51571(16) 0.7063(3) 0.0467(8) Uani 1 1 d . .
H24 H 0.4559 0.5352 0.6992 0.056 Uiso 1 1 calc R U
C25 C 0.2575(4) 0.55172(19) 0.7146(3) 0.0553(10) Uani 1 1 d . .
H25 H 0.2628 0.5956 0.7126 0.066 Uiso 1 1 calc R U
C26 C 0.1343(4) 0.5228(2) 0.7258(3) 0.0583(11) Uani 1 1 d . .
H26 H 0.0569 0.5471 0.7300 0.070 Uiso 1 1 calc R U
C27 C 0.1264(4) 0.4582(2) 0.7306(3) 0.0560(10) Uani 1 1 d . .
H27 H 0.0438 0.4390 0.7401 0.067 Uiso 1 1 calc R U
C28 C 0.2399(4) 0.42108(19) 0.7217(3) 0.0499(9) Uani 1 1 d . .
H28 H 0.2337 0.3773 0.7242 0.060 Uiso 1 1 calc R U
C29 C 0.4328(6) 0.2582(3) 0.2450(5) 0.0975(18) Uani 1 1 d . .
H29A H 0.4036 0.2944 0.2833 0.117 Uiso 1 1 calc R U
H29B H 0.3670 0.2516 0.1861 0.117 Uiso 1 1 calc R U

loop_
_atom_site_aniso_label
_atom_site_aniso_U_11
_atom_site_aniso_U_22
_atom_site_aniso_U_33
_atom_site_aniso_U_23
_atom_site_aniso_U_13
_atom_site_aniso_U_12
Br1 0.0591(3) 0.0502(3) 0.0695(3) 0.00059(19) -0.0007(2) 0.01135(17)
Cl1 0.1178(13) 0.1138(12) 0.1344(15) 0.0344(11) 0.0381(11) 0.0137(10)
Cl2 0.1030(12) 0.1545(17) 0.1391(16) 0.0045(12) 0.0436(11) -0.0359(11)
P1 0.0307(4) 0.0369(5) 0.0412(5) 0.0000(4) -0.0007(3) -0.0022(3)
C1 0.0339(17) 0.0401(18) 0.047(2) -0.0015(15) -0.0023(15) 0.0006(13)
C2 0.049(2) 0.058(2) 0.045(2) -0.0016(17) 0.0051(17) -0.0059(17)
C3 0.043(2) 0.071(3) 0.064(3) -0.010(2) -0.0005(19) -0.0147(19)
C4 0.058(3) 0.071(3) 0.052(3) -0.006(2) -0.0113(19) -0.001(2)
C5 0.064(3) 0.060(2) 0.046(2) 0.0001(18) -0.0047(19) 0.0000(19)
C6 0.048(2) 0.047(2) 0.044(2) -0.0028(16) 0.0031(16) 0.0026(16)
C7 0.058(2) 0.056(2) 0.051(2) 0.0014(18) 0.0073(18) -0.0059(18)
C8 0.085(4) 0.076(3) 0.130(5) -0.029(3) 0.055(4) -0.008(3)
C9 0.092(4) 0.074(3) 0.134(5) -0.003(3) 0.064(4) -0.007(3)
C10 0.0395(18) 0.0396(18) 0.042(2) 0.0070(14) 0.0025(15) -0.0043(14)
C11 0.0419(19) 0.048(2) 0.040(2) 0.0089(15) 0.0086(15) 0.0042(15)
C12 0.069(3) 0.052(2) 0.066(3) 0.0001(19) 0.022(2) 0.000(2)
C13 0.109(4) 0.061(3) 0.078(3) 0.002(2) 0.038(3) 0.021(3)
C14 0.081(4) 0.107(4) 0.063(3) 0.012(3) 0.025(3) 0.042(3)
C15 0.043(2) 0.122(4) 0.047(2) -0.005(2) 0.0098(18) 0.002(2)
C16 0.042(2) 0.080(3) 0.041(2) -0.0053(19) 0.0052(16) -0.0014(19)
C17 0.0389(18) 0.0349(17) 0.0421(19) 0.0012(14) 0.0068(15) -0.0035(13)
C18 0.047(2) 0.046(2) 0.049(2) -0.0008(16) 0.0016(16) -0.0051(16)
C19 0.062(3) 0.058(2) 0.059(3) -0.015(2) 0.004(2) -0.018(2)
C20 0.077(3) 0.040(2) 0.080(3) -0.009(2) 0.020(3) -0.009(2)
C21 0.069(3) 0.044(2) 0.070(3) 0.0103(19) 0.016(2) 0.0120(19)
C22 0.046(2) 0.046(2) 0.047(2) 0.0025(16) 0.0030(16) 0.0027(15)
C23 0.0357(17) 0.0447(19) 0.0374(19) 0.0000(14) -0.0006(14) 0.0029(14)
C24 0.047(2) 0.044(2) 0.049(2) 0.0004(16) 0.0073(17) 0.0001(16)
C25 0.070(3) 0.049(2) 0.048(2) 0.0051(17) 0.0110(19) 0.0140(19)
C26 0.051(2) 0.077(3) 0.047(2) -0.0032(19) 0.0050(18) 0.020(2)
C27 0.037(2) 0.075(3) 0.056(2) -0.006(2) 0.0062(17) -0.0004(18)
C28 0.043(2) 0.054(2) 0.053(2) -0.0023(17) 0.0036(17) -0.0040(16)
C29 0.081(4) 0.094(4) 0.122(5) 0.008(3) 0.037(3) 0.007(3)

loop_
_atom_type_symbol
_atom_type_description
_atom_type_scat_dispersion_real
_atom_type_scat_dispersion_imag
_atom_type_scat_source
C C 0.0033 0.0016 'International Tables Vol C Tables 4.2.6.8 and 6.1.1.4'
H H 0.0000 0.0000 'International Tables Vol C Tables 4.2.6.8 and 6.1.1.4'
P P 0.1023 0.0942 'International Tables Vol C Tables 4.2.6.8 and 6.1.1.4'
Cl Cl 0.1484 0.1585 'International Tables Vol C Tables 4.2.6.8 and 6.1.1.4'
Br Br -0.2901 2.4595 'International Tables Vol C Tables 4.2.6.8 and 6.1.1.4'

loop_
_geom_angle_atom_site_label_1
_geom_angle_atom_site_label_2
_geom_angle_atom_site_label_3
_geom_angle
C17 P1 C23 111.59(15)
C17 P1 C1 110.95(16)
C23 P1 C1 107.71(16)
C17 P1 C10 107.01(15)
C23 P1 C10 106.20(16)
C1 P1 C10 113.33(16)
C2 C1 C6 120.5(3)
C2 C1 P1 117.0(3)
C6 C1 P1 122.4(3)
C1 C2 C3 120.5(4)
C1 C2 H2 119.7
C3 C2 H2 119.7
C4 C3 C2 119.3(4)
C4 C3 H3 120.4
C2 C3 H3 120.4
C3 C4 C5 120.3(4)
C3 C4 H4 119.9
C5 C4 H4 119.9
C4 C5 C6 122.2(4)
C4 C5 H5 118.9
C6 C5 H5 118.9
C5 C6 C1 117.2(3)
C5 C6 C7 117.7(3)
C1 C6 C7 125.1(3)
C8 C7 C6 113.4(3)
C8 C7 H7A 108.9
C6 C7 H7A 108.9
C8 C7 H7B 108.9
C6 C7 H7B 108.9
H7A C7 H7B 107.7
C7 C8 C9 112.6(4)
C7 C8 H8A 109.1
C9 C8 H8A 109.1
C7 C8 H8B 109.1
C9 C8 H8B 109.1
H8A C8 H8B 107.8
C8 C9 H9A 109.5
C8 C9 H9B 109.5
H9A C9 H9B 109.5
C8 C9 H9C 109.5
H9A C9 H9C 109.5
H9B C9 H9C 109.5
C11 C10 P1 117.5(2)
C11 C10 H10A 107.9
P1 C10 H10A 107.9
C11 C10 H10B 107.9
P1 C10 H10B 107.9
H10A C10 H10B 107.2
C12 C11 C16 118.8(3)
C12 C11 C10 121.4(3)
C16 C11 C10 119.6(3)
C13 C12 C11 120.6(4)
C13 C12 H12 119.7
C11 C12 H12 119.7
C12 C13 C14 120.3(5)
C12 C13 H13 119.9
C14 C13 H13 119.9
C15 C14 C13 119.7(4)
C15 C14 H14 120.1
C13 C14 H14 120.1
C14 C15 C16 120.0(4)
C14 C15 H15 120.0
C16 C15 H15 120.0
C15 C16 C11 120.5(4)
C15 C16 H16 119.8
C11 C16 H16 119.8
C18 C17 C22 120.1(3)
C18 C17 P1 119.0(3)
C22 C17 P1 120.5(3)
C19 C18 C17 119.3(4)
C19 C18 H18 120.3
C17 C18 H18 120.3
C20 C19 C18 120.5(4)
C20 C19 H19 119.8
C18 C19 H19 119.8
C21 C20 C19 120.4(4)
C21 C20 H20 119.8
C19 C20 H20 119.8
C20 C21 C22 120.3(4)
C20 C21 H21 119.9
C22 C21 H21 119.9
C21 C22 C17 119.5(4)
C21 C22 H22 120.2
C17 C22 H22 120.2
C28 C23 C24 120.3(3)
C28 C23 P1 122.3(3)
C24 C23 P1 117.4(3)
C25 C24 C23 119.2(3)
C25 C24 H24 120.4
C23 C24 H24 120.4
C26 C25 C24 120.4(4)
C26 C25 H25 119.8
C24 C25 H25 119.8
C27 C26 C25 120.1(4)
C27 C26 H26 120.0
C25 C26 H26 120.0
C26 C27 C28 120.7(4)
C26 C27 H27 119.6
C28 C27 H27 119.6
C27 C28 C23 119.3(4)
C27 C28 H28 120.3
C23 C28 H28 120.3
Cl1 C29 Cl2 112.4(3)
Cl1 C29 H29A 109.1
Cl2 C29 H29A 109.1
Cl1 C29 H29B 109.1
Cl2 C29 H29B 109.1
H29A C29 H29B 107.9

loop_
_geom_bond_atom_site_label_1
_geom_bond_atom_site_label_2
_geom_bond_distance
Cl1 C29 1.706(6)
Cl2 C29 1.738(5)
P1 C17 1.797(3)
P1 C23 1.800(3)
P1 C1 1.812(3)
P1 C10 1.818(3)
C1 C2 1.379(5)
C1 C6 1.405(5)
C2 C3 1.395(5)
C2 H2 0.9300
C3 C4 1.365(6)
C3 H3 0.9300
C4 C5 1.374(6)
C4 H4 0.9300
C5 C6 1.390(5)
C5 H5 0.9300
C6 C7 1.516(5)
C7 C8 1.514(6)
C7 H7A 0.9700
C7 H7B 0.9700
C8 C9 1.531(7)
C8 H8A 0.9700
C8 H8B 0.9700
C9 H9A 0.9600
C9 H9B 0.9600
C9 H9C 0.9600
C10 C11 1.514(5)
C10 H10A 0.9700
C10 H10B 0.9700
C11 C12 1.382(5)
C11 C16 1.391(5)
C12 C13 1.381(6)
C12 H12 0.9300
C13 C14 1.383(7)
C13 H13 0.9300
C14 C15 1.375(7)
C14 H14 0.9300
C15 C16 1.388(6)
C15 H15 0.9300
C16 H16 0.9300
C17 C18 1.386(5)
C17 C22 1.390(5)
C18 C19 1.378(5)
C18 H18 0.9300
C19 C20 1.373(6)
C19 H19 0.9300
C20 C21 1.368(6)
C20 H20 0.9300
C21 C22 1.379(5)
C21 H21 0.9300
C22 H22 0.9300
C23 C28 1.390(5)
C23 C24 1.394(5)
C24 C25 1.386(5)
C24 H24 0.9300
C25 C26 1.383(6)
C25 H25 0.9300
C26 C27 1.371(6)
C26 H26 0.9300
C27 C28 1.384(5)
C27 H27 0.9300
C28 H28 0.9300
C29 H29A 0.9700
C29 H29B 0.9700

loop_
_geom_hbond_atom_site_label_D
_geom_hbond_atom_site_label_H
_geom_hbond_atom_site_label_A
_geom_hbond_distance_DH
_geom_hbond_distance_HA
_geom_hbond_distance_DA
_geom_hbond_angle_DHA
_geom_hbond_site_symmetry_A
C2 H2 Br1 0.93 3.09 3.766(4) 131.1 2_656
C10 H10A Br1 0.97 2.95 3.908(4) 170.0 4_565
C10 H10B Br1 0.97 2.81 3.773(3) 172.2 2_656
C18 H18 Br1 0.93 2.94 3.754(4) 146.5 4_565
C24 H24 Br1 0.93 3.06 3.975(4) 169.2 2_656
C29 H29A Br1 0.97 2.79 3.753(6) 171.1 4_565

loop_
_geom_torsion_atom_site_label_1
_geom_torsion_atom_site_label_2
_geom_torsion_atom_site_label_3
_geom_torsion_atom_site_label_4
_geom_torsion
C17 P1 C1 C2 126.4(3)
C23 P1 C1 C2 -111.2(3)
C10 P1 C1 C2 6.0(3)
C17 P1 C1 C6 -56.5(3)
C23 P1 C1 C6 65.9(3)
C10 P1 C1 C6 -176.9(3)
C6 C1 C2 C3 2.5(6)
P1 C1 C2 C3 179.7(3)
C1 C2 C3 C4 0.3(6)
C2 C3 C4 C5 -1.9(6)
C3 C4 C5 C6 0.7(6)
C4 C5 C6 C1 2.0(6)
C4 C5 C6 C7 -176.1(4)
C2 C1 C6 C5 -3.6(5)
P1 C1 C6 C5 179.4(3)
C2 C1 C6 C7 174.4(4)
P1 C1 C6 C7 -2.6(5)
C5 C6 C7 C8 64.8(5)
C1 C6 C7 C8 -113.2(5)
C6 C7 C8 C9 177.0(5)
C17 P1 C10 C11 -54.4(3)
C23 P1 C10 C11 -173.7(3)
C1 P1 C10 C11 68.2(3)
P1 C10 C11 C12 73.8(4)
P1 C10 C11 C16 -111.6(3)
C16 C11 C12 C13 2.2(6)
C10 C11 C12 C13 176.8(4)
C11 C12 C13 C14 -0.4(7)
C12 C13 C14 C15 -1.5(7)
C13 C14 C15 C16 1.6(7)
C14 C15 C16 C11 0.3(7)
C12 C11 C16 C15 -2.1(6)
C10 C11 C16 C15 -176.9(4)
C23 P1 C17 C18 52.5(3)
C1 P1 C17 C18 172.6(3)
C10 P1 C17 C18 -63.3(3)
C23 P1 C17 C22 -135.1(3)
C1 P1 C17 C22 -15.0(3)
C10 P1 C17 C22 109.1(3)
C22 C17 C18 C19 0.8(5)
P1 C17 C18 C19 173.2(3)
C17 C18 C19 C20 -0.4(6)
C18 C19 C20 C21 0.1(6)
C19 C20 C21 C22 -0.3(6)
C20 C21 C22 C17 0.7(6)
C18 C17 C22 C21 -1.0(5)
P1 C17 C22 C21 -173.3(3)
C17 P1 C23 C28 10.7(4)
C1 P1 C23 C28 -111.3(3)
C10 P1 C23 C28 127.0(3)
C17 P1 C23 C24 -170.8(3)
C1 P1 C23 C24 67.2(3)
C10 P1 C23 C24 -54.6(3)
C28 C23 C24 C25 -1.3(5)
P1 C23 C24 C25 -179.8(3)
C23 C24 C25 C26 0.4(6)
C24 C25 C26 C27 1.2(6)
C25 C26 C27 C28 -1.7(6)
C26 C27 C28 C23 0.8(6)
C24 C23 C28 C27 0.8(6)
P1 C23 C28 C27 179.2(3)
